data_2019244
loop_
_publ_author_name
'Rajalakshmi, P.'
'Srinivasan, N.'
'Krishnakumar, R. V.'
'Razak, Ibrahim Abdul'
'Rosli, Mohd Mustaqim'

_publ_section_title
;
 Supramolecular architectures of <i>N</i>-acetyl-<small>L</small>-proline
 monohydrate and <i>N</i>-benzyl-<small>L</small>-proline
;
_journal_coeditor_code MX3104
_journal_issue 11
_journal_name_full 'Acta Crystallographica Section C'
_journal_page_first 1390
_journal_page_last 1396
_journal_paper_doi 10.1107/S010827011302581X
_journal_volume 69
_journal_year 2013
_chemical_formula_iupac 'C7 H11 N O3 , H2 O'
_chemical_formula_moiety 'C7 H11 N O3, H2 O'
_chemical_formula_sum 'C7 H13 N O4'
_chemical_formula_weight 175.18
_chemical_name_common
;
1-Acetylpyrrolidine-2-carboxylic acid monohydrate
;
_chemical_name_systematic
;
<i>N</i>-Acetyl-<i>L</i>-proline monohydrate
;
_space_group_IT_number 4
_symmetry_cell_setting monoclinic
_symmetry_space_group_name_Hall 'P 2yb'
_symmetry_space_group_name_H-M 'P 1 21 1'
_atom_sites_solution_hydrogens geom
_atom_sites_solution_primary direct
_atom_sites_solution_secondary difmap
_audit_creation_method SHELXL97
_cell_angle_alpha 90.00
_cell_angle_beta 111.1430(10)
_cell_angle_gamma 90.00
_cell_formula_units_Z 2
_cell_length_a 6.2876(3)
_cell_length_b 10.7132(5)
_cell_length_c 6.7764(3)
_cell_measurement_reflns_used 3028
_cell_measurement_temperature 100(2)
_cell_measurement_theta_max 32.58
_cell_measurement_theta_min 3.22
_cell_volume 425.73(3)
_computing_cell_refinement 'SAINT (Bruker, 2009)'
_computing_data_collection 'APEX2 (Bruker, 2009)'
_computing_data_reduction 'SAINT (Bruker, 2009)'
_computing_molecular_graphics 'PLATON (Spek, 2009)'
_computing_publication_material 'SHELXL97 (Sheldrick, 2008)'
_computing_structure_refinement 'SHELXL97 (Sheldrick, 2008)'
_computing_structure_solution 'SHELXS97 (Sheldrick, 2008)'
_diffrn_ambient_temperature 100(2)
_diffrn_measured_fraction_theta_full 0.988
_diffrn_measured_fraction_theta_max 0.988
_diffrn_measurement_device_type 'Bruker Kappa APEXII area-detector'
_diffrn_measurement_method '\f and \w scans'
_diffrn_radiation_monochromator graphite
_diffrn_radiation_source 'fine-focus sealed tube'
_diffrn_radiation_type MoK\a
_diffrn_radiation_wavelength 0.71073
_diffrn_reflns_av_R_equivalents 0.0345
_diffrn_reflns_av_sigmaI/netI 0.0223
_diffrn_reflns_limit_h_max 9
_diffrn_reflns_limit_h_min -7
_diffrn_reflns_limit_k_max 15
_diffrn_reflns_limit_k_min -16
_diffrn_reflns_limit_l_max 10
_diffrn_reflns_limit_l_min -10
_diffrn_reflns_number 10935
_diffrn_reflns_theta_full 32.58
_diffrn_reflns_theta_max 32.58
_diffrn_reflns_theta_min 3.22
_diffrn_standards_decay_% 0
_diffrn_standards_interval_count 0
_diffrn_standards_interval_time 0
_diffrn_standards_number 0
_exptl_absorpt_coefficient_mu 0.112
_exptl_absorpt_correction_T_max 0.9780
_exptl_absorpt_correction_T_min 0.9640
_exptl_absorpt_correction_type multi-scan
_exptl_absorpt_process_details '(SADABS; Sheldrick, 2008)'
_exptl_crystal_colour colourless
_exptl_crystal_density_diffrn 1.367
_exptl_crystal_density_method 'not measured'
_exptl_crystal_description block
_exptl_crystal_F_000 188
_exptl_crystal_size_max 0.33
_exptl_crystal_size_mid 0.29
_exptl_crystal_size_min 0.20
_refine_diff_density_max 0.338
_refine_diff_density_min -0.343
_refine_ls_extinction_method none
_refine_ls_goodness_of_fit_ref 1.089
_refine_ls_hydrogen_treatment mixed
_refine_ls_matrix_type full
_refine_ls_number_parameters 119
_refine_ls_number_reflns 1605
_refine_ls_number_restraints 2
_refine_ls_restrained_S_all 1.088
_refine_ls_R_factor_all 0.0320
_refine_ls_R_factor_gt 0.0249
_refine_ls_shift/su_max 0.000
_refine_ls_shift/su_mean 0.000
_refine_ls_structure_factor_coef Fsqd
_refine_ls_weighting_details 'calc w = 1/[\s^2^(Fo^2^)+(0.0487P)^2^+0.0228P] where P=(Fo^2^+2Fc^2^)/3'
_refine_ls_weighting_scheme calc
_refine_ls_wR_factor_gt 0.0667
_refine_ls_wR_factor_ref 0.0690
_reflns_number_gt 1577
_reflns_number_total 1605
_reflns_threshold_expression I>2\s(I)
_cod_data_source_file mx3104.cif
_cod_data_source_block prl021
_cod_original_sg_symbol_H-M 'P 21'
_cod_database_code 2019244

loop_
_symmetry_equiv_pos_as_xyz
'x, y, z'
'-x, y+1/2, -z'

loop_
_atom_site_type_symbol
_atom_site_label
_atom_site_fract_x
_atom_site_fract_y
_atom_site_fract_z
_atom_site_U_iso_or_equiv
_atom_site_adp_type
_atom_site_calc_flag
_atom_site_refinement_flags
_atom_site_occupancy
_atom_site_symmetry_multiplicity
O O1W 0.25777(12) 0.10499(7) 0.38337(11) 0.01809(14) Uani d D 1 1
O O1 0.16647(12) 0.30996(6) 0.17278(11) 0.01696(13) Uani d . 1 1
H H1 0.2142 0.2516 0.2606 0.025 Uiso calc R 1 1
O O2 0.38606(12) 0.42695(7) 0.44520(10) 0.01787(14) Uani d . 1 1
O O3 -0.05574(12) 0.58499(7) 0.32887(12) 0.01871(14) Uani d . 1 1
N N1 0.20972(13) 0.64355(7) 0.19803(12) 0.01394(14) Uani d . 1 1
C C1 0.25938(14) 0.41643(8) 0.26143(13) 0.01349(15) Uani d . 1 1
C C2 0.20118(14) 0.52137(8) 0.10077(13) 0.01355(14) Uani d . 1 1
H H2A 0.0470 0.5072 -0.0098 0.016 Uiso calc R 1 1
C C3 0.38220(17) 0.53084(9) -0.00327(15) 0.01792(16) Uani d . 1 1
H H3A 0.5336 0.5034 0.0952 0.022 Uiso calc R 1 1
H H3B 0.3387 0.4800 -0.1339 0.022 Uiso calc R 1 1
C C4 0.38250(18) 0.67017(10) -0.05307(14) 0.02064(18) Uani d . 1 1
H H4A 0.5281 0.6951 -0.0668 0.025 Uiso calc R 1 1
H H4B 0.2552 0.6914 -0.1856 0.025 Uiso calc R 1 1
C C5 0.35274(16) 0.73344(9) 0.13729(14) 0.01673(16) Uani d . 1 1
H H5A 0.5015 0.7458 0.2534 0.020 Uiso calc R 1 1
H H5B 0.2752 0.8151 0.0978 0.020 Uiso calc R 1 1
C C6 0.07107(14) 0.66836(8) 0.30458(13) 0.01427(15) Uani d . 1 1
C C7 0.07690(17) 0.79800(9) 0.39021(15) 0.01805(16) Uani d . 1 1
H H7A -0.0239 0.8026 0.4716 0.027 Uiso calc R 1 1
H H7B 0.0253 0.8575 0.2726 0.027 Uiso calc R 1 1
H H7C 0.2331 0.8186 0.4823 0.027 Uiso calc R 1 1
H H1W1 0.198(3) 0.095(2) 0.467(3) 0.034(5) Uiso d D 1 1
H H2W1 0.373(3) 0.0642(19) 0.427(3) 0.027(4) Uiso d D 1 1

loop_
_atom_site_aniso_label
_atom_site_aniso_U_11
_atom_site_aniso_U_22
_atom_site_aniso_U_33
_atom_site_aniso_U_12
_atom_site_aniso_U_13
_atom_site_aniso_U_23
O1W 0.0204(3) 0.0162(3) 0.0203(3) 0.0031(2) 0.0105(2) 0.0035(2)
O1 0.0205(3) 0.0125(3) 0.0177(3) -0.0015(2) 0.0068(2) -0.0003(2)
O2 0.0188(3) 0.0167(3) 0.0165(3) -0.0013(2) 0.0043(2) 0.0018(2)
O3 0.0187(3) 0.0184(3) 0.0229(3) -0.0033(2) 0.0121(2) -0.0015(2)
N1 0.0150(3) 0.0125(3) 0.0159(3) -0.0013(2) 0.0074(2) 0.0007(2)
C1 0.0128(3) 0.0129(3) 0.0167(3) 0.0001(3) 0.0077(3) 0.0007(3)
C2 0.0146(3) 0.0132(3) 0.0140(3) -0.0008(3) 0.0067(3) 0.0000(3)
C3 0.0202(4) 0.0191(4) 0.0188(4) -0.0007(3) 0.0122(3) 0.0003(3)
C4 0.0238(4) 0.0228(4) 0.0195(3) -0.0023(3) 0.0128(3) 0.0037(3)
C5 0.0172(3) 0.0156(4) 0.0194(3) -0.0024(3) 0.0090(3) 0.0028(3)
C6 0.0141(3) 0.0148(3) 0.0144(3) 0.0008(3) 0.0057(2) 0.0008(3)
C7 0.0227(4) 0.0138(3) 0.0192(3) 0.0003(3) 0.0095(3) -0.0003(3)

loop_
_atom_type_symbol
_atom_type_description
_atom_type_scat_dispersion_real
_atom_type_scat_dispersion_imag
_atom_type_scat_source
C C 0.0033 0.0016 'International Tables Vol C Tables 4.2.6.8 and 6.1.1.4'
H H 0.0000 0.0000 'International Tables Vol C Tables 4.2.6.8 and 6.1.1.4'
N N 0.0061 0.0033 'International Tables Vol C Tables 4.2.6.8 and 6.1.1.4'
O O 0.0106 0.0060 'International Tables Vol C Tables 4.2.6.8 and 6.1.1.4'

loop_
_geom_angle_atom_site_label_1
_geom_angle_atom_site_label_2
_geom_angle_atom_site_label_3
_geom_angle
H1W1 O1W H2W1 105(2)
C1 O1 H1 109.5
C6 N1 C2 119.68(7)
C6 N1 C5 126.88(8)
C2 N1 C5 112.78(7)
O2 C1 O1 124.26(8)
O2 C1 C2 124.45(8)
O1 C1 C2 111.15(7)
N1 C2 C1 112.42(7)
N1 C2 C3 103.56(7)
C1 C2 C3 110.50(7)
N1 C2 H2A 110.1
C1 C2 H2A 110.1
C3 C2 H2A 110.1
C4 C3 C2 102.98(8)
C4 C3 H3A 111.2
C2 C3 H3A 111.2
C4 C3 H3B 111.2
C2 C3 H3B 111.2
H3A C3 H3B 109.1
C5 C4 C3 103.67(7)
C5 C4 H4A 111.0
C3 C4 H4A 111.0
C5 C4 H4B 111.0
C3 C4 H4B 111.0
H4A C4 H4B 109.0
N1 C5 C4 102.64(8)
N1 C5 H5A 111.2
C4 C5 H5A 111.2
N1 C5 H5B 111.2
C4 C5 H5B 111.2
H5A C5 H5B 109.2
O3 C6 N1 119.93(8)
O3 C6 C7 122.64(8)
N1 C6 C7 117.43(8)
C6 C7 H7A 109.5
C6 C7 H7B 109.5
H7A C7 H7B 109.5
C6 C7 H7C 109.5
H7A C7 H7C 109.5
H7B C7 H7C 109.5

loop_
_geom_bond_atom_site_label_1
_geom_bond_atom_site_label_2
_geom_bond_distance
_geom_bond_publ_flag
O1W H1W1 0.797(17) ?
O1W H2W1 0.804(17) ?
O1 C1 1.3230(10) y
O1 H1 0.8400 ?
O2 C1 1.2175(10) y
O3 C6 1.2470(11) ?
N1 C6 1.3439(11) ?
N1 C2 1.4578(11) ?
N1 C5 1.4739(12) ?
C1 C2 1.5151(12) y
C2 C3 1.5433(13) ?
C2 H2A 1.0000 ?
C3 C4 1.5305(15) ?
C3 H3A 0.9900 ?
C3 H3B 0.9900 ?
C4 C5 1.5272(14) ?
C4 H4A 0.9900 ?
C4 H4B 0.9900 ?
C5 H5A 0.9900 ?
C5 H5B 0.9900 ?
C6 C7 1.5006(13) ?
C7 H7A 0.9800 ?
C7 H7B 0.9800 ?
C7 H7C 0.9800 ?

loop_
_geom_hbond_atom_site_label_D
_geom_hbond_atom_site_label_H
_geom_hbond_atom_site_label_A
_geom_hbond_site_symmetry_A
_geom_hbond_distance_DH
_geom_hbond_distance_HA
_geom_hbond_distance_DA
_geom_hbond_angle_DHA
O1W H1W1 O3 2_546 0.797(17) 1.897(18) 2.6923(10) 175(3)
O1W H2W1 O2 2_646 0.804(17) 2.065(18) 2.8507(10) 166(2)
O1 H1 O1W . 0.84 1.75 2.5684(10) 163
C4 H4A O1 2_655 0.99 2.59 3.5501(12) 163
C7 H7C O2 2_656 0.98 2.54 3.4406(12) 152

loop_
_geom_torsion_atom_site_label_1
_geom_torsion_atom_site_label_2
_geom_torsion_atom_site_label_3
_geom_torsion_atom_site_label_4
_geom_torsion
_geom_torsion_publ_flag
C6 N1 C2 C1 -60.72(10) ?
C5 N1 C2 C1 127.95(8) ?
C6 N1 C2 C3 179.99(7) ?
C5 N1 C2 C3 8.66(9) ?
O2 C1 C2 N1 -29.25(12) y
O1 C1 C2 N1 154.81(7) y
O2 C1 C2 C3 85.91(10) ?
O1 C1 C2 C3 -90.03(9) ?
N1 C2 C3 C4 -28.62(9) y
C1 C2 C3 C4 -149.23(8) ?
C2 C3 C4 C5 38.11(9) y
C6 N1 C5 C4 -155.65(8) ?
C2 N1 C5 C4 14.93(9) ?
C3 C4 C5 N1 -32.47(9) y
C2 N1 C6 O3 3.61(12) ?
C5 N1 C6 O3 173.60(8) ?
C2 N1 C6 C7 -176.38(7) ?
C5 N1 C6 C7 -6.39(12) ?
O1 C1 C2 N1 154.81(7) ?
O2 C1 C2 N1 -29.25(12) ?
N1 C2 C3 C4 -28.62(9) ?
C2 C3 C4 C5 38.11(9) ?
C3 C4 C5 N1 -32.47(9) ?
C4 C5 N1 C2 14.93(9) y
C5 N1 C2 C3 8.66(9) y
C2 N1 C6 O3 3.61(12) ?
C2 N1 C6 C7 -176.38(7) ?
